data_4323678
loop_
_publ_author_name
'Katja Heinze'
'Gottfried Huttner'
'Laszlo Zsolnai'
'Peter Schober'

_publ_section_title
;
 Complexes of Cobalt(II) Chloride with the Tripodal Trisphosphane triphos:
 Solution Dynamics, Spin-Crossover, Reactivity, and Redox Activity
;
_journal_name_full 'Inorganic Chemistry'
_journal_page_first 5457
_journal_page_last 5469
_journal_paper_doi 10.1021/ic9705352
_journal_volume 36
_journal_year 1997
_chemical_formula_sum 'C67 H59 B Cl Co N0 O0.5 P3'
_chemical_formula_weight 2140.48
_chemical_name_common 'compound 1*(BPh4)2'
_space_group_IT_number 15
_symmetry_cell_setting monoclinic
_symmetry_space_group_name_Hall '-C 2yc'
_symmetry_space_group_name_H-M 'C 1 2/c 1'
_atom_sites_solution_hydrogens geom
_atom_sites_solution_primary direct
_atom_sites_solution_secondary difmap
_audit_creation_method SHELXL
_cell_angle_alpha 90.00
_cell_angle_beta 76.940(10)
_cell_angle_gamma 90.00
_cell_formula_units_Z 4
_cell_length_a 23.808(3)
_cell_length_b 16.544(4)
_cell_length_c 30.260(4)
_cell_measurement_temperature 200(2)
_cell_volume 11611(4)
_computing_structure_refinement 'SHELXL-93 (Sheldrick, 1993)'
_computing_structure_solution 'SHELXS-86 (Sheldrick, 1990)'
_diffrn_ambient_temperature 200
_diffrn_radiation_monochromator graphite
_diffrn_radiation_source 'fine-focus sealed tube'
_diffrn_radiation_type MoK\a
_diffrn_radiation_wavelength 0.71073
_diffrn_reflns_av_R_equivalents 0.0335
_diffrn_reflns_av_sigmaI/netI 0.0647
_diffrn_reflns_limit_h_max 28
_diffrn_reflns_limit_h_min -16
_diffrn_reflns_limit_k_max 19
_diffrn_reflns_limit_k_min -19
_diffrn_reflns_limit_l_max 35
_diffrn_reflns_limit_l_min -35
_diffrn_reflns_number 10488
_diffrn_reflns_theta_max 25.00
_diffrn_reflns_theta_min 1.51
_exptl_absorpt_coefficient_mu 0.465
_exptl_crystal_density_diffrn 1.225
_exptl_crystal_F_000 4472
_exptl_crystal_size_max 0.30
_exptl_crystal_size_mid 0.30
_exptl_crystal_size_min 0.30
_refine_diff_density_max 1.116
_refine_diff_density_min -1.323
_refine_diff_density_rms 0.133
_refine_ls_extinction_method none
_refine_ls_goodness_of_fit_all 1.218
_refine_ls_goodness_of_fit_obs 1.278
_refine_ls_matrix_type full
_refine_ls_number_parameters 678
_refine_ls_number_reflns 10221
_refine_ls_number_restraints 7
_refine_ls_restrained_S_all 1.224
_refine_ls_restrained_S_obs 1.281
_refine_ls_R_factor_all 0.1063
_refine_ls_R_factor_obs 0.0647
_refine_ls_shift/esd_max 7.500
_refine_ls_shift/esd_mean 0.078
_refine_ls_structure_factor_coef Fsqd
_refine_ls_weighting_details 'w=1/[\s^2^(Fo^2^)+(0.1000P)^2^+0.0000P] where P=(Fo^2^+2Fc^2^)/3'
_refine_ls_weighting_scheme calc
_refine_ls_wR_factor_all 0.2022
_refine_ls_wR_factor_obs 0.1728
_reflns_number_observed 6984
_reflns_number_total 10224
_reflns_observed_criterion >2sigma(I)
_cod_data_source_file ic9705352_01.cif
_cod_data_source_block kamd
_cod_depositor_comments
;
The following automatic conversions were performed:

'_refine_ls_weighting_scheme' value 'calc
w=1/[\s^2^(Fo^2^)+(0.1000P)^2^+0.0000P] where P=(Fo^2^+2Fc^2^)/3' was
changed to 'calc'. New tag '_refine_ls_weighting_details' was
created. The value of the new tag was set to
'w=1/[\s^2^(Fo^2^)+(0.1000P)^2^+0.0000P] where P=(Fo^2^+2Fc^2^)/3'.

Automatic conversion script
Id: cif_fix_values 3143 2015-03-26 13:38:13Z robertas 
;
_cod_original_cell_volume 11610.5(35)
_cod_original_formula_sum 'C67 H59 B Cl Co N0 O0.50 P3'
_cod_database_code 4323678

loop_
_symmetry_equiv_pos_as_xyz
'x, y, z'
'-x, y, -z+1/2'
'x+1/2, y+1/2, z'
'-x+1/2, y+1/2, -z+1/2'
'-x, -y, -z'
'x, -y, z-1/2'
'-x+1/2, -y+1/2, -z'
'x+1/2, -y+1/2, z-1/2'

loop_
_atom_site_aniso_label
_atom_site_aniso_U_11
_atom_site_aniso_U_22
_atom_site_aniso_U_33
_atom_site_aniso_U_23
_atom_site_aniso_U_13
_atom_site_aniso_U_12
Co1 0.0195(3) 0.0213(3) 0.0135(3) 0.0021(3) -0.0011(2) -0.0026(3)
Cl1 0.0422(8) 0.0444(8) 0.0195(6) -0.0069(6) 0.0066(5) -0.0233(6)
P1 0.0232(7) 0.0233(7) 0.0172(6) 0.0023(5) -0.0017(5) 0.0013(5)
P2 0.0219(6) 0.0207(6) 0.0145(6) 0.0010(5) -0.0023(5) -0.0011(5)
P3 0.0208(6) 0.0235(7) 0.0174(6) 0.0017(5) -0.0018(5) -0.0035(5)
B1 0.033(3) 0.023(3) 0.024(3) -0.002(2) -0.009(2) 0.001(2)
C1 0.026(3) 0.033(3) 0.023(3) 0.002(2) 0.003(2) 0.003(2)
C2 0.026(3) 0.025(3) 0.016(2) 0.002(2) 0.001(2) -0.002(2)
C3 0.020(2) 0.028(3) 0.019(2) 0.005(2) -0.003(2) -0.003(2)
C4 0.024(2) 0.026(3) 0.014(2) 0.004(2) 0.002(2) 0.002(2)
C5 0.029(3) 0.040(3) 0.022(3) 0.011(2) 0.003(2) 0.001(2)
C6 0.031(3) 0.039(3) 0.026(3) 0.008(2) -0.007(2) -0.005(2)
C7 0.048(4) 0.057(4) 0.028(3) 0.013(3) -0.016(3) -0.012(3)
C8 0.040(3) 0.061(4) 0.047(4) 0.022(3) -0.026(3) -0.009(3)
C9 0.032(3) 0.046(4) 0.060(4) 0.013(3) -0.016(3) 0.002(3)
C10 0.037(3) 0.037(3) 0.041(3) 0.002(3) -0.016(3) 0.005(3)
C11 0.025(3) 0.026(3) 0.027(3) 0.009(2) -0.008(2) -0.010(2)
C12 0.046(3) 0.030(3) 0.029(3) -0.001(2) -0.004(2) -0.010(3)
C13 0.068(4) 0.034(3) 0.048(4) 0.007(3) -0.006(3) -0.018(3)
C14 0.058(4) 0.031(3) 0.061(4) -0.006(3) -0.014(3) -0.008(3)
C15 0.073(5) 0.039(4) 0.041(4) -0.015(3) -0.021(3) 0.010(3)
C16 0.065(4) 0.033(3) 0.031(3) -0.002(3) -0.014(3) 0.004(3)
C17 0.026(3) 0.029(3) 0.023(3) -0.002(2) -0.003(2) 0.004(2)
C18 0.032(3) 0.036(3) 0.023(3) 0.002(2) 0.000(2) 0.002(2)
C19 0.035(3) 0.044(3) 0.036(3) -0.003(3) -0.007(3) 0.015(3)
C20 0.056(4) 0.026(3) 0.033(3) -0.001(2) -0.015(3) 0.013(3)
C21 0.049(3) 0.030(3) 0.028(3) 0.004(2) -0.009(3) 0.004(3)
C22 0.035(3) 0.024(3) 0.020(2) 0.001(2) -0.007(2) 0.000(2)
C23 0.029(3) 0.021(2) 0.019(2) -0.002(2) -0.008(2) -0.002(2)
C24 0.031(3) 0.030(3) 0.022(3) 0.001(2) -0.006(2) -0.005(2)
C25 0.047(3) 0.027(3) 0.030(3) 0.003(2) -0.006(3) -0.013(3)
C26 0.039(3) 0.039(3) 0.039(3) -0.005(3) -0.012(3) -0.018(3)
C27 0.041(3) 0.052(4) 0.030(3) 0.010(3) -0.016(3) -0.014(3)
C28 0.036(3) 0.030(3) 0.026(3) 0.006(2) -0.010(2) -0.009(2)
C29 0.023(2) 0.032(3) 0.015(2) -0.002(2) 0.002(2) -0.006(2)
C30 0.035(3) 0.033(3) 0.025(3) -0.001(2) -0.006(2) 0.003(2)
C31 0.048(4) 0.044(4) 0.027(3) -0.007(3) -0.013(3) 0.014(3)
C32 0.077(5) 0.032(3) 0.031(3) -0.001(3) -0.023(3) 0.015(3)
C33 0.066(4) 0.026(3) 0.047(4) 0.009(3) -0.007(3) -0.014(3)
C34 0.045(3) 0.032(3) 0.035(3) 0.001(2) -0.004(3) -0.007(3)
C35 0.030(3) 0.025(3) 0.019(2) 0.000(2) -0.006(2) 0.001(2)
C36 0.031(3) 0.040(3) 0.023(3) -0.003(2) -0.004(2) -0.010(2)
C37 0.046(4) 0.058(4) 0.026(3) -0.012(3) -0.010(3) -0.012(3)
C38 0.040(3) 0.056(4) 0.045(4) 0.005(3) -0.025(3) -0.011(3)
C39 0.030(3) 0.048(4) 0.037(3) 0.009(3) -0.014(3) -0.005(3)
C40 0.030(3) 0.034(3) 0.029(3) 0.005(2) -0.009(2) -0.004(2)
C41 0.028(3) 0.027(3) 0.023(3) 0.003(2) -0.006(2) -0.012(2)
C100 0.024(3) 0.028(3) 0.025(3) 0.002(2) -0.008(2) -0.007(2)
C101 0.023(3) 0.029(3) 0.040(3) -0.009(2) -0.002(2) -0.004(2)
C102 0.038(3) 0.025(3) 0.057(4) -0.002(3) -0.024(3) 0.003(2)
C103 0.054(4) 0.028(3) 0.038(3) 0.000(2) -0.027(3) -0.002(3)
C104 0.040(3) 0.029(3) 0.025(3) -0.007(2) -0.012(2) 0.004(2)
C105 0.028(3) 0.022(3) 0.025(3) 0.000(2) -0.008(2) -0.006(2)
C106 0.028(3) 0.032(3) 0.028(3) -0.005(2) -0.004(2) 0.004(2)
C107 0.034(3) 0.038(3) 0.026(3) 0.008(2) -0.001(2) -0.001(2)
C108 0.040(3) 0.048(3) 0.023(3) 0.001(3) -0.009(2) 0.004(3)
C109 0.052(4) 0.036(3) 0.035(3) -0.002(3) -0.020(3) -0.006(3)
C110 0.047(3) 0.033(3) 0.031(3) 0.007(2) -0.016(3) -0.009(3)
C111 0.023(3) 0.026(3) 0.025(3) 0.000(2) -0.004(2) 0.002(2)
C112 0.035(3) 0.047(4) 0.034(3) 0.002(3) -0.007(3) 0.004(3)
C113 0.029(3) 0.072(4) 0.040(3) -0.015(3) -0.010(3) 0.011(3)
C114 0.028(3) 0.062(4) 0.044(4) -0.017(3) 0.000(3) -0.010(3)
C115 0.049(4) 0.048(4) 0.029(3) -0.008(3) 0.003(3) -0.015(3)
C116 0.037(3) 0.033(3) 0.030(3) -0.004(2) -0.007(2) -0.004(2)
C117 0.029(3) 0.035(3) 0.023(3) -0.006(2) -0.008(2) -0.001(2)
C118 0.039(3) 0.030(3) 0.020(3) 0.003(2) -0.005(2) 0.001(2)
C119 0.055(4) 0.030(3) 0.025(3) -0.001(2) -0.009(3) 0.009(3)
C120 0.050(4) 0.031(3) 0.046(4) -0.011(3) -0.025(3) 0.008(3)
C121 0.031(3) 0.036(3) 0.062(4) -0.008(3) -0.014(3) 0.007(3)
C122 0.027(3) 0.031(3) 0.046(3) -0.011(3) -0.010(2) 0.007(2)
C123 0.033(3) 0.024(3) 0.025(3) 0.001(2) -0.009(2) 0.005(2)

loop_
_atom_site_label
_atom_site_type_symbol
_atom_site_fract_x
_atom_site_fract_y
_atom_site_fract_z
_atom_site_U_iso_or_equiv
_atom_site_thermal_displace_type
_atom_site_occupancy
_atom_site_calc_flag
_atom_site_refinement_flags
_atom_site_disorder_group
Co1 Co 0.70029(3) 0.23118(4) 0.55161(2) 0.0185(2) Uani 1 d . .
Cl1 Cl 0.72266(6) 0.18646(8) 0.47768(4) 0.0375(4) Uani 1 d . .
P1 P 0.62645(5) 0.32412(7) 0.57203(4) 0.0217(3) Uani 1 d . .
P2 P 0.71759(5) 0.22528(7) 0.62152(4) 0.0193(3) Uani 1 d . .
P3 P 0.63703(5) 0.13155(7) 0.57130(4) 0.0210(3) Uani 1 d . .
B1 B 0.3364(3) 0.2089(3) 0.6634(2) 0.0261(12) Uani 1 d . .
C1 C 0.5743(2) 0.2919(3) 0.6245(2) 0.0289(12) Uani 1 d . .
H1A H 0.5648(2) 0.3390(3) 0.6438(2) 0.031(6) Uiso 1 calc R .
H1B H 0.5392(2) 0.2750(3) 0.6160(2) 0.031(6) Uiso 1 calc R .
C2 C 0.6504(2) 0.2397(3) 0.6655(2) 0.0230(10) Uani 1 d . .
H2A H 0.6526(2) 0.2052(3) 0.6910(2) 0.031(6) Uiso 1 calc R .
H2B H 0.6499(2) 0.2951(3) 0.6761(2) 0.031(6) Uiso 1 calc R .
C3 C 0.5926(2) 0.1409(3) 0.62925(15) 0.0229(10) Uani 1 d . .
H3A H 0.5531(2) 0.1281(3) 0.62838(15) 0.031(6) Uiso 1 calc R .
H3B H 0.6053(2) 0.1002(3) 0.64791(15) 0.031(6) Uiso 1 calc R .
C4 C 0.5925(2) 0.2234(3) 0.65312(15) 0.0223(10) Uani 1 d . .
C5 C 0.5456(2) 0.2204(3) 0.6978(2) 0.0313(12) Uani 1 d . .
H5A H 0.5085(3) 0.2134(20) 0.6909(2) 0.047(10) Uiso 1 calc R .
H5B H 0.5461(10) 0.2699(9) 0.7142(6) 0.047(10) Uiso 1 calc R .
H5C H 0.5531(8) 0.1759(13) 0.7159(5) 0.047(10) Uiso 1 calc R .
C6 C 0.5907(2) 0.3107(3) 0.4901(2) 0.0316(12) Uani 1 d . .
H6 H 0.6234(2) 0.2789(3) 0.4803(2) 0.041(3) Uiso 1 calc R .
C7 C 0.5537(3) 0.3253(4) 0.4614(2) 0.0432(15) Uani 1 d . .
H7 H 0.5619(3) 0.3030(4) 0.4324(2) 0.041(3) Uiso 1 calc R .
C8 C 0.5052(3) 0.3721(4) 0.4751(2) 0.047(2) Uani 1 d . .
H8 H 0.4806(3) 0.3811(4) 0.4558(2) 0.041(3) Uiso 1 calc R .
C9 C 0.4935(2) 0.4056(4) 0.5182(2) 0.045(2) Uani 1 d . .
H9 H 0.4609(2) 0.4378(4) 0.5276(2) 0.041(3) Uiso 1 calc R .
C10 C 0.5300(2) 0.3916(3) 0.5474(2) 0.0372(13) Uani 1 d . .
H10 H 0.5218(2) 0.4142(3) 0.5763(2) 0.041(3) Uiso 1 calc R .
C11 C 0.5789(2) 0.3435(3) 0.5333(2) 0.0258(11) Uani 1 d . .
C12 C 0.6614(2) 0.4820(3) 0.5492(2) 0.0359(13) Uani 1 d . .
H12 H 0.6637(2) 0.4653(3) 0.5195(2) 0.041(3) Uiso 1 calc R .
C13 C 0.6754(3) 0.5604(4) 0.5579(2) 0.051(2) Uani 1 d . .
H13 H 0.6868(3) 0.5960(4) 0.5337(2) 0.041(3) Uiso 1 calc R .
C14 C 0.6729(3) 0.5873(4) 0.6012(2) 0.050(2) Uani 1 d . .
H14 H 0.6827(3) 0.6403(4) 0.6063(2) 0.041(3) Uiso 1 calc R .
C15 C 0.6557(3) 0.5348(4) 0.6368(2) 0.050(2) Uani 1 d . .
H15 H 0.6533(3) 0.5525(4) 0.6664(2) 0.041(3) Uiso 1 calc R .
C16 C 0.6420(3) 0.4561(3) 0.6289(2) 0.0424(14) Uani 1 d . .
H16 H 0.6312(3) 0.4208(3) 0.6533(2) 0.041(3) Uiso 1 calc R .
C17 C 0.6439(2) 0.4279(3) 0.5847(2) 0.0261(11) Uani 1 d . .
C18 C 0.8066(2) 0.1165(3) 0.6107(2) 0.0313(12) Uani 1 d . .
H18 H 0.8251(2) 0.1544(3) 0.5897(2) 0.041(3) Uiso 1 calc R .
C19 C 0.8355(2) 0.0475(3) 0.6183(2) 0.0383(13) Uani 1 d . .
H19 H 0.8735(2) 0.0398(3) 0.6027(2) 0.041(3) Uiso 1 calc R .
C20 C 0.8088(3) -0.0100(3) 0.6487(2) 0.0377(13) Uani 1 d . .
H20 H 0.8283(3) -0.0568(3) 0.6534(2) 0.041(3) Uiso 1 calc R .
C21 C 0.7527(2) 0.0028(3) 0.6721(2) 0.0357(13) Uani 1 d . .
H21 H 0.7343(2) -0.0358(3) 0.6927(2) 0.041(3) Uiso 1 calc R .
C22 C 0.7233(2) 0.0725(3) 0.6652(2) 0.0262(11) Uani 1 d . .
H22 H 0.6856(2) 0.0806(3) 0.6815(2) 0.041(3) Uiso 1 calc R .
C23 C 0.7501(2) 0.1300(3) 0.6342(2) 0.0226(10) Uani 1 d . .
C24 C 0.7691(2) 0.3787(3) 0.6237(2) 0.0279(11) Uani 1 d . .
H24 H 0.7516(2) 0.3930(3) 0.6002(2) 0.041(3) Uiso 1 calc R .
C25 C 0.7992(2) 0.4360(3) 0.6422(2) 0.0353(13) Uani 1 d . .
H25 H 0.8018(2) 0.4887(3) 0.6312(2) 0.041(3) Uiso 1 calc R .
C26 C 0.8254(2) 0.4161(3) 0.6768(2) 0.0382(14) Uani 1 d . .
H26 H 0.8452(2) 0.4552(3) 0.6893(2) 0.041(3) Uiso 1 calc R .
C27 C 0.8221(2) 0.3378(4) 0.6929(2) 0.0400(14) Uani 1 d . .
H27 H 0.8402(2) 0.3240(4) 0.7161(2) 0.041(3) Uiso 1 calc R .
C28 C 0.7923(2) 0.2800(3) 0.6747(2) 0.0302(12) Uani 1 d . .
H28 H 0.7903(2) 0.2274(3) 0.6858(2) 0.041(3) Uiso 1 calc R .
C29 C 0.7649(2) 0.2999(3) 0.63974(15) 0.0243(11) Uani 1 d . .
C30 C 0.7249(2) 0.0147(3) 0.5552(2) 0.0309(12) Uani 1 d . .
H30 H 0.7494(2) 0.0565(3) 0.5426(2) 0.041(3) Uiso 1 calc R .
C31 C 0.7470(3) -0.0623(3) 0.5580(2) 0.0389(14) Uani 1 d . .
H31 H 0.7862(3) -0.0716(3) 0.5474(2) 0.041(3) Uiso 1 calc R .
C32 C 0.7114(3) -0.1248(4) 0.5763(2) 0.045(2) Uani 1 d . .
H32 H 0.7264(3) -0.1762(4) 0.5785(2) 0.041(3) Uiso 1 calc R .
C33 C 0.6534(3) -0.1108(3) 0.5914(2) 0.047(2) Uani 1 d . .
H33 H 0.6290(3) -0.1532(3) 0.6034(2) 0.041(3) Uiso 1 calc R .
C34 C 0.6307(3) -0.0341(3) 0.5890(2) 0.0384(13) Uani 1 d . .
H34 H 0.5913(3) -0.0252(3) 0.5995(2) 0.041(3) Uiso 1 calc R .
C35 C 0.6668(2) 0.0294(3) 0.5710(2) 0.0247(11) Uani 1 d . .
C36 C 0.6059(2) 0.0802(3) 0.4928(2) 0.0318(12) Uani 1 d . .
H36 H 0.6431(2) 0.0592(3) 0.4852(2) 0.041(3) Uiso 1 calc R .
C37 C 0.5698(3) 0.0721(4) 0.4631(2) 0.0433(15) Uani 1 d . .
H37 H 0.5828(3) 0.0459(4) 0.4355(2) 0.041(3) Uiso 1 calc R .
C38 C 0.5142(3) 0.1029(4) 0.4743(2) 0.0443(15) Uani 1 d . .
H38 H 0.4903(3) 0.0974(4) 0.4541(2) 0.041(3) Uiso 1 calc R .
C39 C 0.4938(2) 0.1417(3) 0.5155(2) 0.0373(13) Uani 1 d . .
H39 H 0.4563(2) 0.1617(3) 0.5232(2) 0.041(3) Uiso 1 calc R .
C40 C 0.5305(2) 0.1503(3) 0.5451(2) 0.0308(12) Uani 1 d . .
H40 H 0.5175(2) 0.1768(3) 0.5726(2) 0.041(3) Uiso 1 calc R .
C41 C 0.5865(2) 0.1198(3) 0.5341(2) 0.0261(11) Uani 1 d . .
C100 C 0.4158(2) 0.0916(3) 0.6348(2) 0.0253(11) Uani 1 d . .
H100 H 0.4129(2) 0.1018(3) 0.6052(2) 0.042(4) Uiso 1 calc R .
C101 C 0.4545(2) 0.0340(3) 0.6422(2) 0.0314(12) Uani 1 d . .
H101 H 0.4772(2) 0.0069(3) 0.6176(2) 0.042(4) Uiso 1 calc R .
C102 C 0.4601(2) 0.0156(3) 0.6857(2) 0.0380(14) Uani 1 d . .
H102 H 0.4862(2) -0.0233(3) 0.6906(2) 0.042(4) Uiso 1 calc R .
C103 C 0.4257(2) 0.0568(3) 0.7218(2) 0.0373(13) Uani 1 d . .
H103 H 0.4281(2) 0.0449(3) 0.7513(2) 0.042(4) Uiso 1 calc R .
C104 C 0.3877(2) 0.1158(3) 0.7138(2) 0.0309(12) Uani 1 d . .
H104 H 0.3659(2) 0.1436(3) 0.7385(2) 0.042(4) Uiso 1 calc R .
C105 C 0.3807(2) 0.1356(3) 0.6700(2) 0.0248(11) Uani 1 d . .
C106 C 0.3638(2) 0.2900(3) 0.5830(2) 0.0297(12) Uani 1 d . .
H106 H 0.3795(2) 0.3314(3) 0.5971(2) 0.042(4) Uiso 1 calc R .
C107 C 0.3648(2) 0.2968(3) 0.5370(2) 0.0336(12) Uani 1 d . .
H107 H 0.3809(2) 0.3424(3) 0.5211(2) 0.042(4) Uiso 1 calc R .
C108 C 0.3422(2) 0.2369(3) 0.5149(2) 0.0371(13) Uani 1 d . .
H108 H 0.3428(2) 0.2420(3) 0.4842(2) 0.042(4) Uiso 1 calc R .
C109 C 0.3187(3) 0.1694(3) 0.5384(2) 0.0395(14) Uani 1 d . .
H109 H 0.3040(3) 0.1278(3) 0.5237(2) 0.042(4) Uiso 1 calc R .
C110 C 0.3172(2) 0.1639(3) 0.5843(2) 0.0356(13) Uani 1 d . .
H110 H 0.3001(2) 0.1185(3) 0.5999(2) 0.042(4) Uiso 1 calc R .
C111 C 0.3401(2) 0.2233(3) 0.6087(2) 0.0252(11) Uani 1 d . .
C112 C 0.2264(2) 0.2427(4) 0.6783(2) 0.0391(14) Uani 1 d . .
H112 H 0.2377(2) 0.2846(4) 0.6577(2) 0.042(4) Uiso 1 calc R .
C113 C 0.1680(2) 0.2348(4) 0.6992(2) 0.047(2) Uani 1 d . .
H113 H 0.1412(2) 0.2707(4) 0.6921(2) 0.042(4) Uiso 1 calc R .
C114 C 0.1499(2) 0.1738(4) 0.7303(2) 0.046(2) Uani 1 d . .
H114 H 0.1111(2) 0.1682(4) 0.7441(2) 0.042(4) Uiso 1 calc R .
C115 C 0.1903(3) 0.1210(4) 0.7406(2) 0.0438(15) Uani 1 d . .
H115 H 0.1789(3) 0.0806(4) 0.7621(2) 0.042(4) Uiso 1 calc R .
C116 C 0.2478(2) 0.1288(3) 0.7186(2) 0.0332(12) Uani 1 d . .
H116 H 0.2741(2) 0.0915(3) 0.7250(2) 0.042(4) Uiso 1 calc R .
C117 C 0.2682(2) 0.1901(3) 0.6871(2) 0.0286(11) Uani 1 d . .
C118 C 0.3213(2) 0.3285(3) 0.7256(2) 0.0299(12) Uani 1 d . .
H118 H 0.2836(2) 0.3106(3) 0.7360(2) 0.042(4) Uiso 1 calc R .
C119 C 0.3407(3) 0.3932(3) 0.7471(2) 0.0367(13) Uani 1 d . .
H119 H 0.3158(3) 0.4179(3) 0.7715(2) 0.042(4) Uiso 1 calc R .
C120 C 0.3964(3) 0.4215(3) 0.7331(2) 0.0403(14) Uani 1 d . .
H120 H 0.4093(3) 0.4645(3) 0.7479(2) 0.042(4) Uiso 1 calc R .
C121 C 0.4328(2) 0.3842(3) 0.6964(2) 0.0423(14) Uani 1 d . .
H121 H 0.4703(2) 0.4030(3) 0.6861(2) 0.042(4) Uiso 1 calc R .
C122 C 0.4136(2) 0.3198(3) 0.6752(2) 0.0344(13) Uani 1 d . .
H122 H 0.4391(2) 0.2953(3) 0.6511(2) 0.042(4) Uiso 1 calc R .
C123 C 0.3568(2) 0.2892(3) 0.6885(2) 0.0270(11) Uani 1 d . .
O1 O 0.4988(6) 0.7109(8) 0.6978(5) 0.033(3) Uiso 0.25 d PD 1
C42 C 0.4891(7) 0.5996(8) 0.6601(5) 0.023(3) Uiso 0.25 d PD 1
C43 C 0.4892(4) 0.6741(5) 0.6548(3) 0.040 Uiso 0.25 d PD 1
C44 C 0.4977(9) 0.7892(11) 0.6960(7) 0.033(5) Uiso 0.25 d PD 1
C45 C 0.5000 0.8204(13) 0.7500 0.072(6) Uiso 0.50 d SPD 1
O1X O 0.4892(4) 0.6741(5) 0.6548(3) 0.040 Uiso 0.25 d PD 2
C42X C 0.5128(10) 0.5816(14) 0.6978(8) 0.045(6) Uiso 0.25 d PD 2
C43X C 0.5034(18) 0.5871(16) 0.6580(12) 0.038(18) Uiso 0.25 d PD 2
C44X C 0.5280(11) 0.7169(15) 0.6336(10) 0.065(8) Uiso 0.25 d PD 2
C45X C 0.4838(17) 0.8035(17) 0.6416(15) 0.107(14) Uiso 0.25 d PD 2

loop_
_atom_type_symbol
_atom_type_description
_atom_type_scat_dispersion_real
_atom_type_scat_dispersion_imag
_atom_type_scat_source
C C 0.0033 0.0016 'International Tables Vol C Tables 4.2.6.8 and 6.1.1.4'
H H 0.0000 0.0000 'International Tables Vol C Tables 4.2.6.8 and 6.1.1.4'
B B 0.0013 0.0007 'International Tables Vol C Tables 4.2.6.8 and 6.1.1.4'
N N 0.0061 0.0033 'International Tables Vol C Tables 4.2.6.8 and 6.1.1.4'
P P 0.1023 0.0942 'International Tables Vol C Tables 4.2.6.8 and 6.1.1.4'
Cl Cl 0.1484 0.1585 'International Tables Vol C Tables 4.2.6.8 and 6.1.1.4'
O O 0.0106 0.0060 'International Tables Vol C Tables 4.2.6.8 and 6.1.1.4'
Co Co 0.3494 0.9721 'International Tables Vol C Tables 4.2.6.8 and 6.1.1.4'

loop_
_geom_angle_atom_site_label_1
_geom_angle_atom_site_label_2
_geom_angle_atom_site_label_3
_geom_angle
_geom_angle_site_symmetry_1
_geom_angle_site_symmetry_3
_geom_angle_publ_flag
P3 Co1 P2 88.43(5) . . ?
P3 Co1 Cl1 167.94(6) . 7_656 ?
P2 Co1 Cl1 95.09(5) . 7_656 ?
P3 Co1 Cl1 90.93(5) . . ?
P2 Co1 Cl1 148.19(6) . . ?
Cl1 Co1 Cl1 80.00(5) 7_656 . ?
P3 Co1 P1 89.62(5) . . ?
P2 Co1 P1 93.86(5) . . ?
Cl1 Co1 P1 101.62(6) 7_656 . ?
Cl1 Co1 P1 117.94(6) . . ?
Co1 Cl1 Co1 99.99(5) 7_656 . ?
C17 P1 C11 99.9(2) . . ?
C17 P1 C1 103.3(2) . . ?
C11 P1 C1 101.9(2) . . ?
C17 P1 Co1 119.1(2) . . ?
C11 P1 Co1 119.2(2) . . ?
C1 P1 Co1 111.0(2) . . ?
C23 P2 C29 101.4(2) . . ?
C23 P2 C2 107.3(2) . . ?
C29 P2 C2 100.7(2) . . ?
C23 P2 Co1 114.22(15) . . ?
C29 P2 Co1 120.6(2) . . ?
C2 P2 Co1 111.0(2) . . ?
C35 P3 C41 101.9(2) . . ?
C35 P3 C3 102.8(2) . . ?
C41 P3 C3 106.2(2) . . ?
C35 P3 Co1 116.4(2) . . ?
C41 P3 Co1 114.4(2) . . ?
C3 P3 Co1 113.7(2) . . ?
C117 B1 C105 113.7(4) . . ?
C117 B1 C123 108.3(4) . . ?
C105 B1 C123 105.8(4) . . ?
C117 B1 C111 106.7(4) . . ?
C105 B1 C111 109.6(4) . . ?
C123 B1 C111 112.8(4) . . ?
C4 C1 P1 118.1(3) . . ?
C4 C2 P2 118.7(3) . . ?
C4 C3 P3 117.4(3) . . ?
C2 C4 C3 111.4(4) . . ?
C2 C4 C1 113.0(4) . . ?
C3 C4 C1 110.8(4) . . ?
C2 C4 C5 107.7(4) . . ?
C3 C4 C5 107.6(4) . . ?
C1 C4 C5 105.9(4) . . ?
C11 C6 C7 119.9(5) . . ?
C8 C7 C6 121.0(6) . . ?
C7 C8 C9 119.2(5) . . ?
C8 C9 C10 120.6(6) . . ?
C9 C10 C11 119.8(5) . . ?
C6 C11 C10 119.5(5) . . ?
C6 C11 P1 120.7(4) . . ?
C10 C11 P1 119.8(4) . . ?
C13 C12 C17 120.2(5) . . ?
C14 C13 C12 121.7(6) . . ?
C15 C14 C13 119.1(6) . . ?
C14 C15 C16 120.1(6) . . ?
C15 C16 C17 121.4(5) . . ?
C12 C17 C16 117.5(5) . . ?
C12 C17 P1 119.0(4) . . ?
C16 C17 P1 123.5(4) . . ?
C19 C18 C23 120.6(5) . . ?
C20 C19 C18 120.9(5) . . ?
C19 C20 C21 118.9(5) . . ?
C20 C21 C22 121.0(5) . . ?
C21 C22 C23 120.0(5) . . ?
C22 C23 C18 118.7(5) . . ?
C22 C23 P2 125.4(4) . . ?
C18 C23 P2 115.9(4) . . ?
C25 C24 C29 120.4(5) . . ?
C26 C25 C24 120.7(5) . . ?
C25 C26 C27 119.7(5) . . ?
C28 C27 C26 120.2(5) . . ?
C27 C28 C29 120.6(5) . . ?
C24 C29 C28 118.4(4) . . ?
C24 C29 P2 121.8(4) . . ?
C28 C29 P2 119.4(4) . . ?
C35 C30 C31 120.3(5) . . ?
C32 C31 C30 120.6(6) . . ?
C31 C32 C33 119.3(5) . . ?
C32 C33 C34 120.8(6) . . ?
C33 C34 C35 119.9(5) . . ?
C30 C35 C34 119.0(5) . . ?
C30 C35 P3 121.4(4) . . ?
C34 C35 P3 119.5(4) . . ?
C37 C36 C41 119.9(5) . . ?
C38 C37 C36 120.2(5) . . ?
C37 C38 C39 120.8(5) . . ?
C38 C39 C40 118.7(5) . . ?
C39 C40 C41 121.0(5) . . ?
C36 C41 C40 119.4(5) . . ?
C36 C41 P3 118.0(4) . . ?
C40 C41 P3 122.6(4) . . ?
C101 C100 C105 122.8(5) . . ?
C100 C101 C102 121.1(5) . . ?
C101 C102 C103 118.3(5) . . ?
C102 C103 C104 120.1(5) . . ?
C103 C104 C105 123.2(5) . . ?
C100 C105 C104 114.6(4) . . ?
C100 C105 B1 125.3(4) . . ?
C104 C105 B1 120.0(4) . . ?
C107 C106 C111 122.4(5) . . ?
C108 C107 C106 120.6(5) . . ?
C107 C108 C109 119.6(5) . . ?
C108 C109 C110 119.2(5) . . ?
C109 C110 C111 123.6(5) . . ?
C106 C111 C110 114.6(4) . . ?
C106 C111 B1 126.5(4) . . ?
C110 C111 B1 118.9(4) . . ?
C113 C112 C117 122.4(6) . . ?
C114 C113 C112 120.2(6) . . ?
C113 C114 C115 119.3(5) . . ?
C114 C115 C116 119.5(6) . . ?
C115 C116 C117 123.2(5) . . ?
C112 C117 C116 115.4(5) . . ?
C112 C117 B1 118.3(5) . . ?
C116 C117 B1 126.1(5) . . ?
C119 C118 C123 121.9(5) . . ?
C120 C119 C118 121.1(5) . . ?
C119 C120 C121 118.6(5) . . ?
C122 C121 C120 120.3(5) . . ?
C121 C122 C123 122.8(5) . . ?
C118 C123 C122 115.2(5) . . ?
C118 C123 B1 123.5(5) . . ?
C122 C123 B1 121.2(4) . . ?
C44 O1 C43 111.1(13) . . ?
C42 C43 O1 106.7(10) . . ?
O1 C44 C45 104.6(15) . . ?
C44 C45 C44 145.3(18) . 2_656 ?
C44X O1X C43X 116.0(20) . . ?
O1X C43X C42X 102.9(22) . . ?
O1X C44X C45X 92.4(18) . . ?

loop_
_geom_bond_atom_site_label_1
_geom_bond_atom_site_label_2
_geom_bond_distance
_geom_bond_site_symmetry_2
_geom_bond_publ_flag
Co1 P3 2.2214(14) . ?
Co1 P2 2.2471(13) . ?
Co1 Cl1 2.2962(14) 7_656 ?
Co1 Cl1 2.3015(14) . ?
Co1 P1 2.3120(14) . ?
Cl1 Co1 2.2961(14) 7_656 ?
P1 C17 1.828(5) . ?
P1 C11 1.833(5) . ?
P1 C1 1.858(5) . ?
P2 C23 1.834(5) . ?
P2 C29 1.837(5) . ?
P2 C2 1.850(5) . ?
P3 C35 1.831(5) . ?
P3 C41 1.836(5) . ?
P3 C3 1.839(5) . ?
B1 C117 1.648(7) . ?
B1 C105 1.648(7) . ?
B1 C123 1.657(7) . ?
B1 C111 1.656(7) . ?
C1 C4 1.547(6) . ?
C2 C4 1.531(7) . ?
C3 C4 1.545(6) . ?
C4 C5 1.548(6) . ?
C6 C11 1.383(7) . ?
C6 C7 1.393(7) . ?
C7 C8 1.375(9) . ?
C8 C9 1.384(9) . ?
C9 C10 1.394(8) . ?
C10 C11 1.395(7) . ?
C12 C13 1.379(8) . ?
C12 C17 1.388(7) . ?
C13 C14 1.372(9) . ?
C14 C15 1.374(9) . ?
C15 C16 1.376(8) . ?
C16 C17 1.407(7) . ?
C18 C19 1.378(7) . ?
C18 C23 1.390(7) . ?
C19 C20 1.375(8) . ?
C20 C21 1.379(8) . ?
C21 C22 1.388(7) . ?
C22 C23 1.388(7) . ?
C24 C25 1.383(7) . ?
C24 C29 1.387(7) . ?
C25 C26 1.373(7) . ?
C26 C27 1.380(8) . ?
C27 C28 1.377(7) . ?
C28 C29 1.403(7) . ?
C30 C35 1.380(7) . ?
C30 C31 1.387(7) . ?
C31 C32 1.372(8) . ?
C32 C33 1.373(9) . ?
C33 C34 1.387(8) . ?
C34 C35 1.389(7) . ?
C36 C37 1.384(7) . ?
C36 C41 1.394(7) . ?
C37 C38 1.386(8) . ?
C38 C39 1.389(8) . ?
C39 C40 1.393(7) . ?
C40 C41 1.394(7) . ?
C100 C101 1.379(7) . ?
C100 C105 1.400(7) . ?
C101 C102 1.387(8) . ?
C102 C103 1.384(8) . ?
C103 C104 1.388(7) . ?
C104 C105 1.411(7) . ?
C106 C107 1.390(7) . ?
C106 C111 1.394(7) . ?
C107 C108 1.371(8) . ?
C108 C109 1.375(8) . ?
C109 C110 1.383(7) . ?
C110 C111 1.410(7) . ?
C112 C113 1.398(8) . ?
C112 C117 1.394(7) . ?
C113 C114 1.380(9) . ?
C114 C115 1.385(9) . ?
C115 C116 1.387(8) . ?
C116 C117 1.400(7) . ?
C118 C119 1.386(7) . ?
C118 C123 1.403(7) . ?
C119 C120 1.378(8) . ?
C120 C121 1.390(8) . ?
C121 C122 1.373(7) . ?
C122 C123 1.415(7) . ?
O1 C44 1.30(2) . ?
O1 C43 1.50(2) . ?
C42 C43 1.24(2) . ?
C44 C45 1.73(2) . ?
C45 C44 1.73(2) 2_656 ?
O1X C44X 1.22(2) . ?
O1X C43X 1.49(3) . ?
C42X C43X 1.28(3) . ?
C44X C45X 1.76(3) . ?

loop_
_geom_torsion_atom_site_label_1
_geom_torsion_atom_site_label_2
_geom_torsion_atom_site_label_3
_geom_torsion_atom_site_label_4
_geom_torsion
_geom_torsion_site_symmetry_1
_geom_torsion_site_symmetry_2
_geom_torsion_site_symmetry_3
_geom_torsion_site_symmetry_4
_geom_torsion_publ_flag
P3 Co1 Cl1 Co1 -172.00(6) . . . 7_656 ?
P2 Co1 Cl1 Co1 -83.48(11) . . . 7_656 ?
Cl1 Co1 Cl1 Co1 0.0 7_656 . . 7_656 ?
P1 Co1 Cl1 Co1 97.94(7) . . . 7_656 ?
P3 Co1 P1 C17 159.1(2) . . . . ?
P2 Co1 P1 C17 70.7(2) . . . . ?
Cl1 Co1 P1 C17 -25.3(2) 7_656 . . . ?
Cl1 Co1 P1 C17 -110.1(2) . . . . ?
P3 Co1 P1 C11 -78.5(2) . . . . ?
P2 Co1 P1 C11 -166.9(2) . . . . ?
Cl1 Co1 P1 C11 97.1(2) 7_656 . . . ?
Cl1 Co1 P1 C11 12.4(2) . . . . ?
P3 Co1 P1 C1 39.4(2) . . . . ?
P2 Co1 P1 C1 -49.0(2) . . . . ?
Cl1 Co1 P1 C1 -145.0(2) 7_656 . . . ?
Cl1 Co1 P1 C1 130.3(2) . . . . ?
P3 Co1 P2 C23 64.7(2) . . . . ?
Cl1 Co1 P2 C23 -103.7(2) 7_656 . . . ?
Cl1 Co1 P2 C23 -24.5(2) . . . . ?
P1 Co1 P2 C23 154.2(2) . . . . ?
P3 Co1 P2 C29 -174.1(2) . . . . ?
Cl1 Co1 P2 C29 17.4(2) 7_656 . . . ?
Cl1 Co1 P2 C29 96.6(2) . . . . ?
P1 Co1 P2 C29 -84.6(2) . . . . ?
P3 Co1 P2 C2 -56.8(2) . . . . ?
Cl1 Co1 P2 C2 134.7(2) 7_656 . . . ?
Cl1 Co1 P2 C2 -146.1(2) . . . . ?
P1 Co1 P2 C2 32.7(2) . . . . ?
P2 Co1 P3 C35 -78.6(2) . . . . ?
Cl1 Co1 P3 C35 28.6(3) 7_656 . . . ?
Cl1 Co1 P3 C35 69.6(2) . . . . ?
P1 Co1 P3 C35 -172.5(2) . . . . ?
P2 Co1 P3 C41 162.8(2) . . . . ?
Cl1 Co1 P3 C41 -89.9(3) 7_656 . . . ?
Cl1 Co1 P3 C41 -49.0(2) . . . . ?
P1 Co1 P3 C41 69.0(2) . . . . ?
P2 Co1 P3 C3 40.6(2) . . . . ?
Cl1 Co1 P3 C3 147.8(3) 7_656 . . . ?
Cl1 Co1 P3 C3 -171.2(2) . . . . ?
P1 Co1 P3 C3 -53.3(2) . . . . ?
C17 P1 C1 C4 -114.5(4) . . . . ?
C11 P1 C1 C4 142.2(4) . . . . ?
Co1 P1 C1 C4 14.2(4) . . . . ?
C23 P2 C2 C4 -104.0(4) . . . . ?
C29 P2 C2 C4 150.3(4) . . . . ?
Co1 P2 C2 C4 21.5(4) . . . . ?
C35 P3 C3 C4 141.2(4) . . . . ?
C41 P3 C3 C4 -112.2(4) . . . . ?
Co1 P3 C3 C4 14.5(4) . . . . ?
P2 C2 C4 C3 49.1(5) . . . . ?
P2 C2 C4 C1 -76.4(5) . . . . ?
P2 C2 C4 C5 166.9(3) . . . . ?
P3 C3 C4 C2 -70.5(4) . . . . ?
P3 C3 C4 C1 56.2(5) . . . . ?
P3 C3 C4 C5 171.6(3) . . . . ?
P1 C1 C4 C2 52.9(5) . . . . ?
P1 C1 C4 C3 -72.9(5) . . . . ?
P1 C1 C4 C5 170.6(4) . . . . ?
C11 C6 C7 C8 0.0(8) . . . . ?
C6 C7 C8 C9 0.5(9) . . . . ?
C7 C8 C9 C10 -0.6(9) . . . . ?
C8 C9 C10 C11 0.2(9) . . . . ?
C7 C6 C11 C10 -0.5(8) . . . . ?
C7 C6 C11 P1 179.2(4) . . . . ?
C9 C10 C11 C6 0.4(8) . . . . ?
C9 C10 C11 P1 -179.3(4) . . . . ?
C17 P1 C11 C6 123.9(4) . . . . ?
C1 P1 C11 C6 -130.2(4) . . . . ?
Co1 P1 C11 C6 -7.7(5) . . . . ?
C17 P1 C11 C10 -56.5(4) . . . . ?
C1 P1 C11 C10 49.5(5) . . . . ?
Co1 P1 C11 C10 172.0(3) . . . . ?
C17 C12 C13 C14 0.4(10) . . . . ?
C12 C13 C14 C15 -0.4(10) . . . . ?
C13 C14 C15 C16 0.9(10) . . . . ?
C14 C15 C16 C17 -1.4(10) . . . . ?
C13 C12 C17 C16 -0.9(8) . . . . ?
C13 C12 C17 P1 -179.3(5) . . . . ?
C15 C16 C17 C12 1.4(9) . . . . ?
C15 C16 C17 P1 179.8(5) . . . . ?
C11 P1 C17 C12 -48.5(5) . . . . ?
C1 P1 C17 C12 -153.3(4) . . . . ?
Co1 P1 C17 C12 83.1(4) . . . . ?
C11 P1 C17 C16 133.2(5) . . . . ?
C1 P1 C17 C16 28.3(5) . . . . ?
Co1 P1 C17 C16 -95.2(5) . . . . ?
C23 C18 C19 C20 1.1(8) . . . . ?
C18 C19 C20 C21 -0.9(8) . . . . ?
C19 C20 C21 C22 0.0(8) . . . . ?
C20 C21 C22 C23 0.7(8) . . . . ?
C21 C22 C23 C18 -0.5(7) . . . . ?
C21 C22 C23 P2 -179.6(4) . . . . ?
C19 C18 C23 C22 -0.4(7) . . . . ?
C19 C18 C23 P2 178.8(4) . . . . ?
C29 P2 C23 C22 117.1(4) . . . . ?
C2 P2 C23 C22 11.9(5) . . . . ?
Co1 P2 C23 C22 -111.7(4) . . . . ?
C29 P2 C23 C18 -62.1(4) . . . . ?
C2 P2 C23 C18 -167.3(4) . . . . ?
Co1 P2 C23 C18 69.2(4) . . . . ?
C29 C24 C25 C26 0.0(8) . . . . ?
C24 C25 C26 C27 0.6(9) . . . . ?
C25 C26 C27 C28 -0.6(9) . . . . ?
C26 C27 C28 C29 0.0(8) . . . . ?
C25 C24 C29 C28 -0.7(7) . . . . ?
C25 C24 C29 P2 171.7(4) . . . . ?
C27 C28 C29 C24 0.6(8) . . . . ?
C27 C28 C29 P2 -171.9(4) . . . . ?
C23 P2 C29 C24 158.6(4) . . . . ?
C2 P2 C29 C24 -91.0(4) . . . . ?
Co1 P2 C29 C24 31.4(5) . . . . ?
C23 P2 C29 C28 -29.1(4) . . . . ?
C2 P2 C29 C28 81.2(4) . . . . ?
Co1 P2 C29 C28 -156.3(3) . . . . ?
C35 C30 C31 C32 0.4(8) . . . . ?
C30 C31 C32 C33 0.7(8) . . . . ?
C31 C32 C33 C34 -1.0(9) . . . . ?
C32 C33 C34 C35 0.2(9) . . . . ?
C31 C30 C35 C34 -1.1(7) . . . . ?
C31 C30 C35 P3 175.8(4) . . . . ?
C33 C34 C35 C30 0.8(8) . . . . ?
C33 C34 C35 P3 -176.2(4) . . . . ?
C41 P3 C35 C30 119.1(4) . . . . ?
C3 P3 C35 C30 -131.1(4) . . . . ?
Co1 P3 C35 C30 -6.1(5) . . . . ?
C41 P3 C35 C34 -63.9(4) . . . . ?
C3 P3 C35 C34 45.9(5) . . . . ?
Co1 P3 C35 C34 170.9(4) . . . . ?
C41 C36 C37 C38 -0.4(9) . . . . ?
C36 C37 C38 C39 -0.3(9) . . . . ?
C37 C38 C39 C40 0.9(9) . . . . ?
C38 C39 C40 C41 -0.7(8) . . . . ?
C37 C36 C41 C40 0.5(8) . . . . ?
C37 C36 C41 P3 -178.1(4) . . . . ?
C39 C40 C41 C36 0.0(8) . . . . ?
C39 C40 C41 P3 178.6(4) . . . . ?
C35 P3 C41 C36 -47.5(4) . . . . ?
C3 P3 C41 C36 -154.7(4) . . . . ?
Co1 P3 C41 C36 79.1(4) . . . . ?
C35 P3 C41 C40 134.0(4) . . . . ?
C3 P3 C41 C40 26.8(5) . . . . ?
Co1 P3 C41 C40 -99.5(4) . . . . ?
C105 C100 C101 C102 0.8(8) . . . . ?
C100 C101 C102 C103 0.0(8) . . . . ?
C101 C102 C103 C104 -1.2(8) . . . . ?
C102 C103 C104 C105 1.7(8) . . . . ?
C101 C100 C105 C104 -0.4(7) . . . . ?
C101 C100 C105 B1 176.2(5) . . . . ?
C103 C104 C105 C100 -0.8(7) . . . . ?
C103 C104 C105 B1 -177.7(5) . . . . ?
C117 B1 C105 C100 118.8(5) . . . . ?
C123 B1 C105 C100 -122.4(5) . . . . ?
C111 B1 C105 C100 -0.5(7) . . . . ?
C117 B1 C105 C104 -64.7(6) . . . . ?
C123 B1 C105 C104 54.1(6) . . . . ?
C111 B1 C105 C104 176.0(4) . . . . ?
C111 C106 C107 C108 -0.2(8) . . . . ?
C106 C107 C108 C109 -0.4(8) . . . . ?
C107 C108 C109 C110 1.4(9) . . . . ?
C108 C109 C110 C111 -1.9(9) . . . . ?
C107 C106 C111 C110 -0.2(7) . . . . ?
C107 C106 C111 B1 -179.8(5) . . . . ?
C109 C110 C111 C106 1.2(8) . . . . ?
C109 C110 C111 B1 -179.1(5) . . . . ?
C117 B1 C111 C106 126.3(5) . . . . ?
C105 B1 C111 C106 -110.1(5) . . . . ?
C123 B1 C111 C106 7.6(7) . . . . ?
C117 B1 C111 C110 -53.3(6) . . . . ?
C105 B1 C111 C110 70.3(6) . . . . ?
C123 B1 C111 C110 -172.1(4) . . . . ?
C117 C112 C113 C114 0.7(9) . . . . ?
C112 C113 C114 C115 0.3(9) . . . . ?
C113 C114 C115 C116 -1.9(8) . . . . ?
C114 C115 C116 C117 2.6(8) . . . . ?
C113 C112 C117 C116 -0.2(8) . . . . ?
C113 C112 C117 B1 -175.6(5) . . . . ?
C115 C116 C117 C112 -1.5(8) . . . . ?
C115 C116 C117 B1 173.6(5) . . . . ?
C105 B1 C117 C112 -171.2(5) . . . . ?
C123 B1 C117 C112 71.5(6) . . . . ?
C111 B1 C117 C112 -50.2(6) . . . . ?
C105 B1 C117 C116 13.9(7) . . . . ?
C123 B1 C117 C116 -103.4(6) . . . . ?
C111 B1 C117 C116 134.9(5) . . . . ?
C123 C118 C119 C120 -0.5(8) . . . . ?
C118 C119 C120 C121 0.7(8) . . . . ?
C119 C120 C121 C122 -1.1(8) . . . . ?
C120 C121 C122 C123 1.3(9) . . . . ?
C119 C118 C123 C122 0.6(7) . . . . ?
C119 C118 C123 B1 176.9(5) . . . . ?
C121 C122 C123 C118 -1.0(8) . . . . ?
C121 C122 C123 B1 -177.4(5) . . . . ?
C117 B1 C123 C118 4.0(6) . . . . ?
C105 B1 C123 C118 -118.3(5) . . . . ?
C111 B1 C123 C118 121.8(5) . . . . ?
C117 B1 C123 C122 180.0(4) . . . . ?
C105 B1 C123 C122 57.7(6) . . . . ?
C111 B1 C123 C122 -62.2(6) . . . . ?
C44 O1 C43 C42 -177.8(15) . . . . ?
C43 O1 C44 C45 172.5(9) . . . . ?
O1 C44 C45 C44 -1.2(11) . . . 2_656 ?
C44X O1X C43X C42X 101.0(31) . . . . ?
C43X O1X C44X C45X 178.5(22) . . . . ?
